data_7122779
loop_
_publ_author_name
'Zhang, Chengkai'
'Zhao, Yanqian'
'Li, Dandan'
'Liu, Jiejie'
'Han, Heguo'
'He, Daoyu'
'Tian, Xiaohe'
'Li, Shengli'
'Wu, Jieying'
'Tian, Yupeng'

_publ_section_title
;
 Aggregation-induced emission (AIE)-active molecules bearing singlet
 oxygen generation activities: the tunable singlet-triplet energy gap
 matters
;
_journal_name_full 'Chemical Communications'
_journal_paper_doi 10.1039/C8CC09230C
_journal_year 2019
_chemical_formula_moiety '4(C32 H34 N3 O4), 8(F6 P)'
_chemical_formula_sum 'C128 H136 F48 N12 O16 P8'
_chemical_formula_weight 3258.24
_space_group_crystal_system monoclinic
_space_group_IT_number 15
_space_group_name_Hall '-C 2yc'
_space_group_name_H-M_alt 'C 1 2/c 1'
_symmetry_space_group_name_Hall '-C 2yc'
_symmetry_space_group_name_H-M 'C 1 2/c 1'
_atom_sites_solution_hydrogens geom
_atom_sites_solution_primary dual
_audit_creation_date 2018-05-31
_audit_creation_method
;
Olex2 1.2-beta
(compiled 2018.05.18 svn.r3508 for OlexSys, GUI svn.r5497)
;
_audit_update_record
;
2018-11-09 deposited with the CCDC.
2019-01-07 downloaded from the CCDC.
;
_cell_angle_alpha 90
_cell_angle_beta 104.143(8)
_cell_angle_gamma 90
_cell_formula_units_Z 1
_cell_length_a 19.940(10)
_cell_length_b 21.080(11)
_cell_length_c 8.921(5)
_cell_measurement_reflns_used 1067
_cell_measurement_temperature 296(2)
_cell_measurement_theta_max 18.91
_cell_measurement_theta_min 2.52
_cell_volume 3636(3)
_computing_cell_refinement 'SAINT v7.68A (Bruker, 2009)'
_computing_data_reduction 'SAINT v7.68A (Bruker, 2009)'
_computing_molecular_graphics 'Olex2 (Dolomanov et al., 2009)'
_computing_publication_material 'Olex2 (Dolomanov et al., 2009)'
_computing_structure_refinement 'ShelXL (Sheldrick, 2015)'
_computing_structure_solution 'ShelXT (Sheldrick, 2015)'
_diffrn_ambient_temperature 296.15
_diffrn_measured_fraction_theta_full 0.987
_diffrn_measured_fraction_theta_max 0.987
_diffrn_measurement_device_type 'CCD area detector'
_diffrn_measurement_method 'phi and omega scans'
_diffrn_radiation_monochromator graphite
_diffrn_radiation_type MoK\a
_diffrn_radiation_wavelength 0.71073
_diffrn_reflns_av_R_equivalents 0.0703
_diffrn_reflns_av_unetI/netI 0.0674
_diffrn_reflns_Laue_measured_fraction_full 0.987
_diffrn_reflns_Laue_measured_fraction_max 0.987
_diffrn_reflns_limit_h_max 23
_diffrn_reflns_limit_h_min -22
_diffrn_reflns_limit_k_max 25
_diffrn_reflns_limit_k_min -25
_diffrn_reflns_limit_l_max 10
_diffrn_reflns_limit_l_min -9
_diffrn_reflns_number 12642
_diffrn_reflns_point_group_measured_fraction_full 0.987
_diffrn_reflns_point_group_measured_fraction_max 0.987
_diffrn_reflns_theta_full 24.999
_diffrn_reflns_theta_max 24.999
_diffrn_reflns_theta_min 1.429
_exptl_absorpt_coefficient_mu 0.222
_exptl_absorpt_correction_T_max 0.7455
_exptl_absorpt_correction_T_min 0.6021
_exptl_absorpt_correction_type multi-scan
_exptl_absorpt_process_details
;
SADABS-2008/1 (Bruker,2008) was used for absorption correction.
wR2(int) was 0.1321 before and 0.0607 after correction.
The Ratio of minimum to maximum transmission is 0.8076.
The \l/2 correction factor is 0.0015.
;
_exptl_crystal_colour yellow
_exptl_crystal_density_diffrn 1.488
_exptl_crystal_description block
_exptl_crystal_F_000 1668
_refine_diff_density_max 0.638
_refine_diff_density_min -0.306
_refine_diff_density_rms 0.074
_refine_ls_extinction_coef 0.0007(6)
_refine_ls_extinction_expression Fc^*^=kFc[1+0.001xFc^2^\l^3^/sin(2\q)]^-1/4^
_refine_ls_extinction_method 'SHELXL-2014/7 (Sheldrick 2014'
_refine_ls_goodness_of_fit_ref 0.965
_refine_ls_hydrogen_treatment constr
_refine_ls_matrix_type full
_refine_ls_number_parameters 245
_refine_ls_number_reflns 3173
_refine_ls_number_restraints 0
_refine_ls_restrained_S_all 0.965
_refine_ls_R_factor_all 0.1946
_refine_ls_R_factor_gt 0.1000
_refine_ls_shift/su_max 0.000
_refine_ls_shift/su_mean 0.000
_refine_ls_structure_factor_coef Fsqd
_refine_ls_weighting_details 'w=1/[\s^2^(Fo^2^)+(0.2000P)^2^] where P=(Fo^2^+2Fc^2^)/3'
_refine_ls_weighting_scheme calc
_refine_ls_wR_factor_gt 0.2738
_refine_ls_wR_factor_ref 0.3297
_reflns_Friedel_coverage 0.000
_reflns_number_gt 1314
_reflns_number_total 3173
_reflns_threshold_expression 'I > 2\s(I)'
_cod_data_source_file c8cc09230c2.cif
_cod_data_source_block 20180522w_0m
_cod_database_code 7122779
_shelx_shelxl_version_number 2014/7
_shelx_space_group_comment
;
The symmetry employed for this shelxl refinement is uniquely defined
by the following loop, which should always be used as a source of
symmetry information in preference to the above space-group names.
They are only intended as comments.
;
_olex2_refinement_description
;
1. Fixed Uiso
 At 1.2 times of:
  All C(H) groups, All C(H,H) groups
 At 1.5 times of:
  All C(H,H,H) groups
2.a Secondary CH2 refined with riding coordinates:
 C4(H4A,H4B), C3(H3A,H3B)
2.b Aromatic/amide H refined with riding coordinates:
 C11(H11), C17(H17), C14(H14), C8(H8), C7(H7), C15(H15), C16(H16)
2.c Idealised Me refined as rotating group:
 C2(H2A,H2B,H2C), C18(H18A,H18B,H18C)
;
_olex2_submission_special_instructions 'No special instructions were received'

loop_
_space_group_symop_operation_xyz
'x, y, z'
'-x, y, -z+1/2'
'x+1/2, y+1/2, z'
'-x+1/2, y+1/2, -z+1/2'
'-x, -y, -z'
'x, -y, z-1/2'
'-x+1/2, -y+1/2, -z'
'x+1/2, -y+1/2, z-1/2'

loop_
_atom_site_label
_atom_site_type_symbol
_atom_site_fract_x
_atom_site_fract_y
_atom_site_fract_z
_atom_site_U_iso_or_equiv
_atom_site_adp_type
_atom_site_occupancy
_atom_site_site_symmetry_order
_atom_site_calc_flag
_atom_site_refinement_flags_posn
_atom_site_refinement_flags_adp
_atom_site_refinement_flags_occupancy
O1 O 0.5493(3) 0.9315(2) 0.6085(7) 0.1237(18) Uani 1 1 d . . .
O2 O 0.6016(4) 0.8483(3) 0.7285(8) 0.176(3) Uani 1 1 d . . .
N1 N 0.5000 0.4339(2) 0.2500 0.0630(15) Uani 1 2 d S T P
N2 N 0.6390(3) 0.3248(2) 0.5508(7) 0.0939(17) Uani 1 1 d . . .
C12 C 0.5463(2) 0.4677(2) 0.3565(6) 0.0595(13) Uani 1 1 d . . .
C10 C 0.5000 0.5678(3) 0.2500 0.0599(18) Uani 1 2 d S T P
C11 C 0.5482(2) 0.5325(2) 0.3594(6) 0.0671(14) Uani 1 1 d . . .
H11 H 0.5816 0.5533 0.4342 0.081 Uiso 1 1 calc R . .
C9 C 0.5000 0.6384(3) 0.2500 0.068(2) Uani 1 2 d S T P
C5 C 0.5000 0.8377(3) 0.2500 0.080(2) Uani 1 2 d S T P
C13 C 0.5957(3) 0.4283(2) 0.4691(6) 0.0669(14) Uani 1 1 d . . .
C17 C 0.6418(3) 0.4519(3) 0.5964(7) 0.0804(16) Uani 1 1 d . . .
H17 H 0.6447 0.4955 0.6132 0.096 Uiso 1 1 calc R . .
C14 C 0.5960(3) 0.3624(3) 0.4494(8) 0.0848(18) Uani 1 1 d . . .
H14 H 0.5658 0.3442 0.3640 0.102 Uiso 1 1 calc R . .
C8 C 0.5381(3) 0.6725(2) 0.3712(7) 0.0828(17) Uani 1 1 d . . .
H8 H 0.5650 0.6509 0.4555 0.099 Uiso 1 1 calc R . .
C7 C 0.5383(3) 0.7381(3) 0.3733(8) 0.095(2) Uani 1 1 d . . .
H7 H 0.5648 0.7590 0.4595 0.114 Uiso 1 1 calc R . .
C6 C 0.5000 0.7738(4) 0.2500 0.082(2) Uani 1 2 d S T P
C15 C 0.6813(4) 0.3482(4) 0.6720(9) 0.100(2) Uani 1 1 d . . .
H15 H 0.7101 0.3207 0.7402 0.120 Uiso 1 1 calc R . .
C16 C 0.6850(3) 0.4105(4) 0.7028(7) 0.103(2) Uani 1 1 d . . .
H16 H 0.7152 0.4261 0.7915 0.123 Uiso 1 1 calc R . .
C1 C 0.5956(4) 0.9038(4) 0.7168(10) 0.116(3) Uani 1 1 d . . .
C4 C 0.5467(4) 0.8751(3) 0.3747(10) 0.111(2) Uani 1 1 d . . .
H4A H 0.5880 0.8510 0.4201 0.133 Uiso 1 1 calc R . .
H4B H 0.5603 0.9142 0.3329 0.133 Uiso 1 1 calc R . .
C2 C 0.6345(4) 0.9510(3) 0.8370(9) 0.120(2) Uani 1 1 d . . .
H2A H 0.6566 0.9823 0.7872 0.180 Uiso 1 1 calc GR . .
H2B H 0.6688 0.9289 0.9134 0.180 Uiso 1 1 calc GR . .
H2C H 0.6025 0.9715 0.8861 0.180 Uiso 1 1 calc GR . .
C18 C 0.6357(4) 0.2554(3) 0.5194(11) 0.139(3) Uani 1 1 d . . .
H18A H 0.5900 0.2402 0.5156 0.208 Uiso 1 1 calc GR . .
H18B H 0.6684 0.2339 0.6001 0.208 Uiso 1 1 calc GR . .
H18C H 0.6466 0.2475 0.4221 0.208 Uiso 1 1 calc GR . .
C3 C 0.5083(4) 0.8891(4) 0.4918(11) 0.131(3) Uani 1 1 d . . .
H3A H 0.4645 0.9091 0.4434 0.157 Uiso 1 1 calc R . .
H3B H 0.4988 0.8501 0.5402 0.157 Uiso 1 1 calc R . .
P1 P 0.74241(10) 0.62630(9) 0.7086(2) 0.0969(8) Uani 1 1 d . . .
F1 F 0.7546(4) 0.5810(3) 0.5807(7) 0.222(3) Uani 1 1 d . . .
F2 F 0.8244(3) 0.6264(3) 0.7766(7) 0.178(2) Uani 1 1 d . . .
F3 F 0.7504(6) 0.6834(3) 0.6280(11) 0.283(5) Uani 1 1 d . . .
F4 F 0.7367(3) 0.6595(3) 0.8580(9) 0.204(3) Uani 1 1 d . . .
F5 F 0.6620(3) 0.6158(3) 0.6587(8) 0.198(3) Uani 1 1 d . . .
F6 F 0.7420(3) 0.5607(3) 0.8038(7) 0.190(2) Uani 1 1 d . . .

loop_
_atom_site_aniso_label
_atom_site_aniso_U_11
_atom_site_aniso_U_22
_atom_site_aniso_U_33
_atom_site_aniso_U_23
_atom_site_aniso_U_13
_atom_site_aniso_U_12
O1 0.134(4) 0.090(3) 0.145(5) -0.008(3) 0.029(4) 0.008(3)
O2 0.264(8) 0.083(4) 0.168(6) 0.017(4) 0.025(5) 0.018(4)
N1 0.062(4) 0.055(3) 0.071(4) 0.000 0.016(3) 0.000
N2 0.078(4) 0.086(3) 0.114(5) 0.036(3) 0.015(3) 0.014(3)
C12 0.053(3) 0.061(3) 0.067(3) 0.007(2) 0.019(2) -0.002(2)
C10 0.048(4) 0.066(4) 0.067(4) 0.000 0.016(3) 0.000
C11 0.061(3) 0.060(3) 0.076(3) -0.002(3) 0.008(3) -0.001(2)
C9 0.062(5) 0.055(4) 0.083(5) 0.000 0.009(4) 0.000
C5 0.095(6) 0.038(4) 0.098(6) 0.000 0.008(5) 0.000
C13 0.062(3) 0.064(3) 0.073(3) 0.017(3) 0.014(3) -0.001(2)
C17 0.077(4) 0.087(4) 0.072(4) 0.007(3) 0.009(3) 0.005(3)
C14 0.069(4) 0.077(4) 0.104(5) 0.021(3) 0.014(3) -0.006(3)
C8 0.092(4) 0.054(3) 0.094(4) -0.006(3) 0.005(3) 0.002(3)
C7 0.105(5) 0.071(4) 0.094(5) -0.013(3) -0.003(4) -0.008(3)
C6 0.075(5) 0.071(5) 0.095(6) 0.000 0.007(5) 0.000
C15 0.087(5) 0.101(5) 0.105(5) 0.032(4) 0.013(4) 0.020(4)
C16 0.081(4) 0.147(7) 0.072(4) 0.015(4) 0.002(3) 0.002(4)
C1 0.126(6) 0.093(6) 0.131(7) 0.019(5) 0.036(5) 0.032(5)
C4 0.130(6) 0.067(4) 0.152(7) 0.001(4) 0.067(6) 0.001(3)
C2 0.131(6) 0.103(5) 0.129(6) -0.010(5) 0.036(5) -0.001(4)
C18 0.134(7) 0.065(4) 0.207(9) 0.044(5) 0.021(6) 0.017(4)
C3 0.100(6) 0.135(6) 0.153(7) -0.040(6) 0.024(5) -0.032(4)
P1 0.0974(15) 0.1045(14) 0.0808(13) -0.0239(11) 0.0067(9) -0.0202(9)
F1 0.281(8) 0.240(7) 0.156(5) -0.080(5) 0.075(5) -0.064(6)
F2 0.110(4) 0.248(6) 0.177(5) -0.065(4) 0.038(3) -0.022(3)
F3 0.401(13) 0.164(5) 0.253(9) 0.085(6) 0.019(8) -0.019(7)
F4 0.144(5) 0.245(6) 0.240(7) -0.138(6) 0.081(5) -0.066(4)
F5 0.120(4) 0.198(5) 0.228(6) -0.036(4) -0.048(4) 0.000(3)
F6 0.198(6) 0.170(5) 0.175(5) 0.023(4) -0.005(4) -0.025(4)

loop_
_atom_type_symbol
_atom_type_description
_atom_type_scat_dispersion_real
_atom_type_scat_dispersion_imag
_atom_type_scat_source
C C 0.0030 0.0020 'International Tables Vol C Tables 4.2.6.8 and 6.1.1.4'
H H 0.0000 0.0000 'International Tables Vol C Tables 4.2.6.8 and 6.1.1.4'
F F 0.0170 0.0100 'International Tables Vol C Tables 4.2.6.8 and 6.1.1.4'
N N 0.0060 0.0030 'International Tables Vol C Tables 4.2.6.8 and 6.1.1.4'
O O 0.0110 0.0060 'International Tables Vol C Tables 4.2.6.8 and 6.1.1.4'
P P 0.1020 0.0940 'International Tables Vol C Tables 4.2.6.8 and 6.1.1.4'

loop_
_geom_angle_atom_site_label_1
_geom_angle_atom_site_label_2
_geom_angle_atom_site_label_3
_geom_angle
_geom_angle_site_symmetry_1
_geom_angle_site_symmetry_3
C1 O1 C3 115.3(7) . .
C12 N1 C12 116.5(5) . 2_655
C14 N2 C18 117.5(6) . .
C15 N2 C14 121.1(6) . .
C15 N2 C18 121.4(6) . .
N1 C12 C11 123.4(5) . .
N1 C12 C13 114.1(4) . .
C11 C12 C13 122.5(5) . .
C11 C10 C11 116.1(6) 2_655 .
C11 C10 C9 122.0(3) 2_655 .
C11 C10 C9 122.0(3) . .
C12 C11 C10 120.3(5) . .
C8 C9 C10 121.8(3) 2_655 .
C8 C9 C10 121.8(3) . .
C8 C9 C8 116.3(7) 2_655 .
C6 C5 C4 122.0(3) . .
C6 C5 C4 122.0(3) . 2_655
C4 C5 C4 116.0(7) 2_655 .
C17 C13 C12 124.1(5) . .
C17 C13 C14 116.3(5) . .
C14 C13 C12 119.6(5) . .
C13 C17 C16 120.5(6) . .
N2 C14 C13 121.5(6) . .
C9 C8 C7 122.5(6) . .
C8 C7 C6 122.0(6) . .
C5 C6 C7 122.6(4) . .
C5 C6 C7 122.6(4) . 2_655
C7 C6 C7 114.7(7) . 2_655
N2 C15 C16 122.4(6) . .
C15 C16 C17 118.2(6) . .
O1 C1 C2 112.1(7) . .
O2 C1 O1 123.4(8) . .
O2 C1 C2 124.1(8) . .
C3 C4 C5 107.4(6) . .
O1 C3 C4 109.4(6) . .
F1 P1 F2 87.2(4) . .
F1 P1 F5 92.1(4) . .
F1 P1 F6 83.2(4) . .
F2 P1 F6 86.4(3) . .
F3 P1 F1 95.3(5) . .
F3 P1 F2 87.8(5) . .
F3 P1 F4 95.4(5) . .
F3 P1 F5 102.0(5) . .
F3 P1 F6 174.1(5) . .
F4 P1 F1 167.9(4) . .
F4 P1 F2 87.5(3) . .
F4 P1 F5 91.3(3) . .
F4 P1 F6 85.6(4) . .
F5 P1 F2 170.3(4) . .
F5 P1 F6 83.8(3) . .

loop_
_geom_bond_atom_site_label_1
_geom_bond_atom_site_label_2
_geom_bond_distance
_geom_bond_site_symmetry_2
O1 C1 1.301(8) .
O1 C3 1.461(8) .
O2 C1 1.178(8) .
N1 C12 1.354(5) 2_655
N1 C12 1.354(5) .
N2 C14 1.342(7) .
N2 C15 1.295(8) .
N2 C18 1.487(8) .
C12 C11 1.368(7) .
C12 C13 1.478(7) .
C10 C11 1.404(6) .
C10 C11 1.404(6) 2_655
C10 C9 1.489(9) .
C9 C8 1.365(6) 2_655
C9 C8 1.365(6) .
C5 C6 1.345(10) .
C5 C4 1.490(8) .
C5 C4 1.490(8) 2_655
C13 C17 1.368(7) .
C13 C14 1.401(7) .
C17 C16 1.417(8) .
C8 C7 1.382(7) .
C7 C6 1.397(7) .
C6 C7 1.397(7) 2_655
C15 C16 1.341(9) .
C1 C2 1.528(10) .
C4 C3 1.469(10) .
P1 F1 1.553(6) .
P1 F2 1.598(6) .
P1 F3 1.431(7) .
P1 F4 1.534(6) .
P1 F5 1.572(6) .
P1 F6 1.625(6) .

loop_
_geom_torsion_atom_site_label_1
_geom_torsion_atom_site_label_2
_geom_torsion_atom_site_label_3
_geom_torsion_atom_site_label_4
_geom_torsion
_geom_torsion_site_symmetry_1
_geom_torsion_site_symmetry_4
N1 C12 C11 C10 1.0(7) . .
N1 C12 C13 C17 -172.5(4) . .
N1 C12 C13 C14 6.5(7) . .
N2 C15 C16 C17 -1.2(10) . .
C12 N1 C12 C11 -0.5(3) 2_655 .
C12 N1 C12 C13 -179.8(4) 2_655 .
C12 C13 C17 C16 176.9(5) . .
C12 C13 C14 N2 -178.6(5) . .
C10 C9 C8 C7 -179.6(4) . .
C11 C12 C13 C17 8.3(8) . .
C11 C12 C13 C14 -172.8(5) . .
C11 C10 C11 C12 -0.5(3) 2_655 .
C11 C10 C9 C8 -12.1(4) . .
C11 C10 C9 C8 167.9(4) 2_655 .
C11 C10 C9 C8 167.9(4) . 2_655
C11 C10 C9 C8 -12.1(4) 2_655 2_655
C9 C10 C11 C12 179.5(3) . .
C9 C8 C7 C6 -0.8(9) . .
C5 C4 C3 O1 -174.0(6) . .
C13 C12 C11 C10 -179.8(4) . .
C13 C17 C16 C15 2.5(9) . .
C17 C13 C14 N2 0.5(8) . .
C14 N2 C15 C16 -0.4(10) . .
C14 C13 C17 C16 -2.1(8) . .
C8 C9 C8 C7 0.4(4) 2_655 .
C8 C7 C6 C5 -179.6(4) . .
C8 C7 C6 C7 0.4(4) . 2_655
C6 C5 C4 C3 -93.0(6) . .
C15 N2 C14 C13 0.8(9) . .
C1 O1 C3 C4 -83.1(8) . .
C4 C5 C6 C7 6.5(5) 2_655 2_655
C4 C5 C6 C7 6.5(5) . .
C4 C5 C6 C7 -173.5(5) . 2_655
C4 C5 C6 C7 -173.5(5) 2_655 .
C4 C5 C4 C3 87.0(6) 2_655 .
C18 N2 C14 C13 -179.7(6) . .
C18 N2 C15 C16 -179.9(6) . .
C3 O1 C1 O2 -5.3(12) . .
C3 O1 C1 C2 -178.0(6) . .
